data_4512645
loop_
_publ_author_name
'Samarasekere, Pradeep'
'Wang, Xiqu'
'Kaveevivitchai, Watchareeya'
'Jacobson, Allan J.'

_publ_section_title
;
 Reactions of Rare Earth Hydrated Nitrates and Oxides with Formamide:
 Relevant to Recycling Rare Earth Metals
;
_journal_issue 3
_journal_name_full 'Crystal Growth &amp; Design'
_journal_page_first 1119
_journal_paper_doi 10.1021/cg501421u
_journal_volume 15
_journal_year 2015
_chemical_formula_sum 'C5 H9 Eu N2 O8'
_chemical_formula_weight 377.10
_chemical_name_systematic
;
 ?
;
_space_group_IT_number 5
_symmetry_cell_setting monoclinic
_symmetry_space_group_name_Hall 'C 2y'
_symmetry_space_group_name_H-M 'C 1 2 1'
_atom_sites_solution_hydrogens geom
_atom_sites_solution_primary direct
_atom_sites_solution_secondary difmap
_audit_creation_method SHELXL-97
_cell_angle_alpha 90.00
_cell_angle_beta 109.829(2)
_cell_angle_gamma 90.00
_cell_formula_units_Z 2
_cell_length_a 11.4164(16)
_cell_length_b 7.1985(10)
_cell_length_c 6.6405(9)
_cell_measurement_temperature 293(2)
_cell_volume 513.37(12)
_computing_structure_refinement 'SHELXL-97 (Sheldrick, 1997)'
_diffrn_ambient_temperature 293(2)
_diffrn_measured_fraction_theta_full 0.996
_diffrn_measured_fraction_theta_max 0.919
_diffrn_measurement_device_type 'Bruker ApexII'
_diffrn_measurement_method 'narrow frame'
_diffrn_radiation_monochromator graphite
_diffrn_radiation_source 'fine-focus sealed tube'
_diffrn_radiation_type MoK\a
_diffrn_radiation_wavelength 0.71073
_diffrn_reflns_av_R_equivalents 0.0457
_diffrn_reflns_av_sigmaI/netI 0.0356
_diffrn_reflns_limit_h_max 15
_diffrn_reflns_limit_h_min -10
_diffrn_reflns_limit_k_max 8
_diffrn_reflns_limit_k_min -9
_diffrn_reflns_limit_l_max 8
_diffrn_reflns_limit_l_min -9
_diffrn_reflns_number 1662
_diffrn_reflns_theta_full 25.50
_diffrn_reflns_theta_max 29.33
_diffrn_reflns_theta_min 3.26
_exptl_absorpt_coefficient_mu 6.141
_exptl_absorpt_correction_T_max 0.6731
_exptl_absorpt_correction_T_min 0.2602
_exptl_absorpt_correction_type psi-scan
_exptl_absorpt_process_details 'Bruker XPREP 2008/2'
_exptl_crystal_colour Colorless
_exptl_crystal_density_diffrn 2.440
_exptl_crystal_density_method 'not measured'
_exptl_crystal_description Rhomboid
_exptl_crystal_F_000 360
_exptl_crystal_size_max 0.30
_exptl_crystal_size_mid 0.20
_exptl_crystal_size_min 0.07
_refine_diff_density_max 1.624
_refine_diff_density_min -1.271
_refine_diff_density_rms 0.150
_refine_ls_abs_structure_details 'Flack H D (1983), Acta Cryst. A39, 876-881'
_refine_ls_abs_structure_Flack -0.01(4)
_refine_ls_extinction_method none
_refine_ls_goodness_of_fit_ref 1.030
_refine_ls_hydrogen_treatment mixed
_refine_ls_matrix_type full
_refine_ls_number_parameters 74
_refine_ls_number_reflns 1177
_refine_ls_number_restraints 1
_refine_ls_restrained_S_all 1.029
_refine_ls_R_factor_all 0.0252
_refine_ls_R_factor_gt 0.0252
_refine_ls_shift/su_max 0.000
_refine_ls_shift/su_mean 0.000
_refine_ls_structure_factor_coef Fsqd
_refine_ls_weighting_details 'calc w=1/[\s^2^(Fo^2^)+(0.0330P)^2^+3.9528P] where P=(Fo^2^+2Fc^2^)/3'
_refine_ls_weighting_scheme calc
_refine_ls_wR_factor_gt 0.0638
_refine_ls_wR_factor_ref 0.0638
_reflns_number_gt 1177
_reflns_number_total 1177
_reflns_threshold_expression >2sigma(I)
_cod_data_source_file cg501421u_si_001.cif
_cod_data_source_block 3Eu
_cod_depositor_comments
;
The following automatic conversions were performed:

'_symmetry_cell_setting' value 'Monoclinic' changed to 'monoclinic'
according to
/usr/data/users/saulius/crontab/automatic-downloads/rss-feeds/ACS/lib/dictionaries/cif_core.dic
dictionary named 'cif_core.dic' version 2.4.2 from 2011-04-26.

Automatic conversion script
Id: cif_fix_values 3008 2015-01-20 13:52:24Z robertas 

 Adding full bibliography for 4512639--4512651.cif.
;
_cod_original_sg_symbol_H-M C2
_cod_database_code 4512645

loop_
_symmetry_equiv_pos_as_xyz
'x, y, z'
'-x, y, -z'
'x+1/2, y+1/2, z'
'-x+1/2, y+1/2, -z'

loop_
_atom_site_label
_atom_site_type_symbol
_atom_site_fract_x
_atom_site_fract_y
_atom_site_fract_z
_atom_site_U_iso_or_equiv
_atom_site_adp_type
_atom_site_occupancy
_atom_site_symmetry_multiplicity
_atom_site_calc_flag
_atom_site_refinement_flags
Eu1 Eu 0.0000 0.6766 0.0000 0.01715(11) Uani 1 2 d S
O1 O 0.1100(6) 0.8990(8) 0.2694(10) 0.0435(14) Uani 1 1 d .
O3 O -0.0086(5) 0.5295(7) -0.3383(8) 0.0294(11) Uani 1 1 d .
O4 O -0.1736(5) 0.4763(9) -0.1180(10) 0.0403(14) Uani 1 1 d .
O7 O 0.1543(6) 0.8385(10) -0.1176(10) 0.0447(15) Uani 1 1 d .
N1 N 0.1534(9) 1.160(3) 0.4626(13) 0.065(3) Uani 1 1 d .
H1A H 0.2148 1.1112 0.5624 0.078 Uiso 1 1 d R
H1B H 0.1336 1.2738 0.4714 0.078 Uiso 1 1 d R
C1 C 0.0922(11) 1.0629(13) 0.3026(15) 0.050(2) Uani 1 1 d .
H1 H 0.0267 1.1220 0.1989 0.060 Uiso 1 1 calc R
C3 C 0.0000 0.6083(16) -0.5000 0.029(2) Uani 1 2 d S
H3 H 0.0000 0.7375 -0.5000 0.035 Uiso 1 2 calc SR
C4 C -0.2365(7) 0.3809(12) -0.0356(15) 0.0373(18) Uani 1 1 d .
H4 H -0.1960 0.3375 0.1026 0.045 Uiso 1 1 calc R

loop_
_atom_site_aniso_label
_atom_site_aniso_U_11
_atom_site_aniso_U_22
_atom_site_aniso_U_33
_atom_site_aniso_U_23
_atom_site_aniso_U_13
_atom_site_aniso_U_12
Eu1 0.01869(16) 0.01689(17) 0.01746(17) 0.000 0.00821(11) 0.000
O1 0.056(4) 0.033(3) 0.044(3) -0.015(3) 0.021(3) -0.015(3)
O3 0.045(3) 0.026(2) 0.021(2) -0.0039(19) 0.016(2) -0.008(2)
O4 0.035(3) 0.052(4) 0.038(3) -0.009(3) 0.017(2) -0.024(3)
O7 0.037(3) 0.059(4) 0.042(3) -0.006(3) 0.018(3) -0.023(3)
N1 0.091(5) 0.035(8) 0.052(4) -0.016(7) 0.002(4) -0.013(7)
C1 0.073(7) 0.041(5) 0.033(4) -0.002(4) 0.014(4) -0.014(4)
C3 0.043(6) 0.027(4) 0.021(5) 0.000 0.015(4) 0.000
C4 0.029(4) 0.043(5) 0.043(5) 0.004(4) 0.016(3) -0.006(3)

loop_
_atom_type_symbol
_atom_type_description
_atom_type_scat_dispersion_real
_atom_type_scat_dispersion_imag
_atom_type_scat_source
C C 0.0033 0.0016 'International Tables Vol C Tables 4.2.6.8 and 6.1.1.4'
H H 0.0000 0.0000 'International Tables Vol C Tables 4.2.6.8 and 6.1.1.4'
Eu Eu -0.1578 3.6682 'International Tables Vol C Tables 4.2.6.8 and 6.1.1.4'
N N 0.0061 0.0033 'International Tables Vol C Tables 4.2.6.8 and 6.1.1.4'
O O 0.0106 0.0060 'International Tables Vol C Tables 4.2.6.8 and 6.1.1.4'

loop_
_geom_angle_atom_site_label_1
_geom_angle_atom_site_label_2
_geom_angle_atom_site_label_3
_geom_angle
_geom_angle_site_symmetry_1
_geom_angle_site_symmetry_3
O4 Eu1 O4 104.7(3) . 2
O4 Eu1 O1 145.0(2) . .
O4 Eu1 O1 89.5(2) 2 .
O4 Eu1 O1 89.5(2) . 2
O4 Eu1 O1 145.0(2) 2 2
O1 Eu1 O1 96.8(3) . 2
O4 Eu1 O7 143.0(2) . .
O4 Eu1 O7 77.5(2) 2 .
O1 Eu1 O7 70.8(2) . .
O1 Eu1 O7 72.4(2) 2 .
O4 Eu1 O7 77.5(2) . 2
O4 Eu1 O7 143.0(2) 2 2
O1 Eu1 O7 72.4(2) . 2
O1 Eu1 O7 70.8(2) 2 2
O7 Eu1 O7 123.2(3) . 2
O4 Eu1 O3 70.38(19) . .
O4 Eu1 O3 79.0(2) 2 .
O1 Eu1 O3 144.50(19) . .
O1 Eu1 O3 76.0(2) 2 .
O7 Eu1 O3 73.96(19) . .
O7 Eu1 O3 133.4(2) 2 .
O4 Eu1 O3 79.0(2) . 2
O4 Eu1 O3 70.38(19) 2 2
O1 Eu1 O3 76.0(2) . 2
O1 Eu1 O3 144.50(19) 2 2
O7 Eu1 O3 133.4(2) . 2
O7 Eu1 O3 73.96(19) 2 2
O3 Eu1 O3 128.9(2) . 2
C1 O1 Eu1 133.9(7) . .
C3 O3 Eu1 126.9(6) . .
C4 O4 Eu1 137.3(6) . .
C4 O7 Eu1 135.6(6) 3 .
C1 N1 H1A 120.0 . .
C1 N1 H1B 120.0 . .
H1A N1 H1B 120.0 . .
O1 C1 N1 126.9(13) . .
O1 C1 H1 116.5 . .
N1 C1 H1 116.5 . .
O3 C3 O3 125.9(10) 2_554 .
O3 C3 H3 117.1 2_554 .
O3 C3 H3 117.1 . .
O7 C4 O4 126.6(9) 3_445 .
O7 C4 H4 116.7 3_445 .
O4 C4 H4 116.7 . .

loop_
_geom_bond_atom_site_label_1
_geom_bond_atom_site_label_2
_geom_bond_distance
_geom_bond_site_symmetry_2
Eu1 O4 2.359(5) .
Eu1 O4 2.359(5) 2
Eu1 O1 2.412(6) .
Eu1 O1 2.412(6) 2
Eu1 O7 2.450(6) .
Eu1 O7 2.450(6) 2
Eu1 O3 2.455(5) .
Eu1 O3 2.455(5) 2
O1 C1 1.230(12) .
O3 C3 1.248(7) .
O4 C4 1.247(10) .
O7 C4 1.218(10) 3
N1 C1 1.264(17) .
N1 H1A 0.8587 .
N1 H1B 0.8598 .
C1 H1 0.9300 .
C3 O3 1.248(7) 2_554
C3 H3 0.9300 .
C4 O7 1.218(10) 3_445
C4 H4 0.9300 .
